data_7019780
loop_
_publ_author_name
'Brown, Christopher C.'
'Stephan, Douglas W.'

_publ_section_title
;
 Rearrangements of phosphinoimines to phosphine-imines in ruthenium
 chelate complexes.
;
_journal_issue 31
_journal_name_full 'Dalton transactions (Cambridge, England : 2003)'
_journal_page_first 9431
_journal_page_last 9438
_journal_paper_doi 10.1039/c2dt30505d
_journal_volume 41
_journal_year 2012
_chemical_formula_sum 'C63 H55 Cl2 N5 P2 Ru'
_chemical_formula_weight 1116.03
_chemical_name_systematic
;
?
;
_space_group_IT_number 14
_symmetry_cell_setting monoclinic
_symmetry_space_group_name_Hall '-P 2ybc'
_symmetry_space_group_name_H-M 'P 1 21/c 1'
_atom_sites_solution_hydrogens geom
_atom_sites_solution_primary direct
_atom_sites_solution_secondary difmap
_audit_creation_method SHELXL-97
_cell_angle_alpha 90.00
_cell_angle_beta 92.259(2)
_cell_angle_gamma 90.00
_cell_formula_units_Z 4
_cell_length_a 10.6627(5)
_cell_length_b 17.9387(8)
_cell_length_c 28.2348(12)
_cell_measurement_temperature 150(2)
_cell_volume 5396.4(4)
_computing_cell_refinement 'Bruker SAINT'
_computing_data_collection 'Bruker APEX2'
_computing_data_reduction 'Bruker SAINT'
_computing_molecular_graphics 'Bruker SHELXTL'
_computing_publication_material 'Bruker SHELXTL'
_computing_structure_refinement 'SHELXL-97 (Sheldrick, 2008)'
_computing_structure_solution 'SHELXS-97 (Sheldrick, 2008)'
_diffrn_ambient_temperature 150(2)
_diffrn_measured_fraction_theta_full 0.999
_diffrn_measured_fraction_theta_max 0.999
_diffrn_radiation_monochromator graphite
_diffrn_radiation_source 'fine-focus sealed tube'
_diffrn_radiation_type MoK\a
_diffrn_radiation_wavelength 0.71073
_diffrn_reflns_av_R_equivalents 0.0365
_diffrn_reflns_av_sigmaI/netI 0.0431
_diffrn_reflns_limit_h_max 16
_diffrn_reflns_limit_h_min -16
_diffrn_reflns_limit_k_max 21
_diffrn_reflns_limit_k_min -27
_diffrn_reflns_limit_l_max 43
_diffrn_reflns_limit_l_min -27
_diffrn_reflns_number 78203
_diffrn_reflns_theta_full 33.00
_diffrn_reflns_theta_max 33.00
_diffrn_reflns_theta_min 1.84
_exptl_absorpt_coefficient_mu 0.495
_exptl_absorpt_correction_T_max 0.8267
_exptl_absorpt_correction_T_min 0.8267
_exptl_absorpt_correction_type multi-scan
_exptl_absorpt_process_details SADABS
_exptl_crystal_colour orange
_exptl_crystal_density_diffrn 1.374
_exptl_crystal_density_method 'not measured'
_exptl_crystal_description block
_exptl_crystal_F_000 2304
_exptl_crystal_size_max 0.40
_exptl_crystal_size_mid 0.40
_exptl_crystal_size_min 0.40
_refine_diff_density_max 1.272
_refine_diff_density_min -0.824
_refine_diff_density_rms 0.092
_refine_ls_extinction_method none
_refine_ls_goodness_of_fit_ref 1.035
_refine_ls_hydrogen_treatment mixed
_refine_ls_matrix_type full
_refine_ls_number_parameters 662
_refine_ls_number_reflns 20332
_refine_ls_number_restraints 12
_refine_ls_restrained_S_all 1.037
_refine_ls_R_factor_all 0.0663
_refine_ls_R_factor_gt 0.0450
_refine_ls_shift/su_max 0.001
_refine_ls_shift/su_mean 0.000
_refine_ls_structure_factor_coef Fsqd
_refine_ls_weighting_details 'calc w=1/[\s^2^(Fo^2^)+(0.0525P)^2^+5.3658P] where P=(Fo^2^+2Fc^2^)/3'
_refine_ls_weighting_scheme calc
_refine_ls_wR_factor_gt 0.1083
_refine_ls_wR_factor_ref 0.1190
_reflns_number_gt 15702
_reflns_number_total 20332
_reflns_threshold_expression >2sigma(I)
_cod_data_source_file c2dt30505d.txt
_cod_data_source_block ccb085_0m
_cod_original_sg_symbol_H-M P2(1)/c
_cod_database_code 7019780

loop_
_symmetry_equiv_pos_as_xyz
'x, y, z'
'-x, y+1/2, -z+1/2'
'-x, -y, -z'
'x, -y-1/2, z-1/2'

loop_
_atom_site_label
_atom_site_type_symbol
_atom_site_fract_x
_atom_site_fract_y
_atom_site_fract_z
_atom_site_U_iso_or_equiv
_atom_site_adp_type
_atom_site_occupancy
_atom_site_symmetry_multiplicity
_atom_site_calc_flag
_atom_site_refinement_flags
Ru1 Ru 0.375844(13) 0.387573(8) 0.128148(5) 0.01549(4) Uani 1 1 d .
Cl1 Cl 0.58740(4) 0.34479(3) 0.110999(18) 0.02450(10) Uani 1 1 d .
Cl2 Cl 0.46224(4) 0.51404(2) 0.142888(17) 0.01967(9) Uani 1 1 d .
P1 P 0.24652(5) 0.28798(3) 0.113202(18) 0.01859(9) Uani 1 1 d .
P2 P 0.40680(4) 0.36860(3) 0.208973(17) 0.01538(9) Uani 1 1 d .
N1 N 0.21204(15) 0.43952(9) 0.13629(6) 0.0177(3) Uani 1 1 d .
C80 C 0.01908(17) 0.50497(11) 0.12449(7) 0.0195(3) Uani 1 1 d .
N3 N 0.36248(15) 0.42030(10) 0.05397(6) 0.0220(3) Uani 1 1 d .
C1 C 0.2936(2) 0.19678(12) 0.09039(8) 0.0263(4) Uani 1 1 d .
C2 C 0.4164(2) 0.18545(14) 0.07694(10) 0.0353(5) Uani 1 1 d .
H2 H 0.4762 0.2246 0.0801 0.042 Uiso 1 1 calc R
C3 C 0.4515(3) 0.11659(17) 0.05884(14) 0.0551(9) Uani 1 1 d .
H3 H 0.5354 0.1089 0.0498 0.066 Uiso 1 1 calc R
C4 C 0.3652(3) 0.05962(17) 0.05391(14) 0.0591(9) Uani 1 1 d .
H4 H 0.3894 0.0131 0.0410 0.071 Uiso 1 1 calc R
C5 C 0.2432(3) 0.07011(15) 0.06770(12) 0.0471(7) Uani 1 1 d .
H5 H 0.1842 0.0306 0.0648 0.056 Uiso 1 1 calc R
C6 C 0.2074(2) 0.13833(13) 0.08573(9) 0.0325(5) Uani 1 1 d .
H6 H 0.1235 0.1454 0.0950 0.039 Uiso 1 1 calc R
C7 C 0.13429(18) 0.32292(11) 0.06695(7) 0.0212(4) Uani 1 1 d .
C8 C 0.1066(2) 0.28148(13) 0.02602(8) 0.0294(4) Uani 1 1 d .
H8 H 0.1441 0.2339 0.0224 0.035 Uiso 1 1 calc R
C9 C 0.0246(2) 0.30875(15) -0.00978(8) 0.0347(5) Uani 1 1 d .
H9 H 0.0076 0.2800 -0.0376 0.042 Uiso 1 1 calc R
C10 C -0.0314(2) 0.37711(14) -0.00469(8) 0.0315(5) Uani 1 1 d .
H10 H -0.0872 0.3957 -0.0290 0.038 Uiso 1 1 calc R
C11 C -0.00651(19) 0.41906(12) 0.03586(7) 0.0247(4) Uani 1 1 d .
H11 H -0.0471 0.4657 0.0394 0.030 Uiso 1 1 calc R
C12 C 0.07758(17) 0.39364(11) 0.07160(7) 0.0193(3) Uani 1 1 d .
C13 C 0.10629(17) 0.44400(10) 0.11209(7) 0.0183(3) Uani 1 1 d .
C14 C -0.10992(18) 0.49466(12) 0.12818(7) 0.0237(4) Uani 1 1 d .
H14 H -0.1463 0.4473 0.1215 0.028 Uiso 1 1 calc R
C15 C -0.18500(19) 0.55345(13) 0.14155(8) 0.0279(4) Uani 1 1 d .
H15 H -0.2724 0.5458 0.1449 0.033 Uiso 1 1 calc R
C16 C -0.1335(2) 0.62349(13) 0.15013(9) 0.0300(5) Uani 1 1 d .
H16 H -0.1857 0.6637 0.1589 0.036 Uiso 1 1 calc R
C17 C -0.0053(2) 0.63462(13) 0.14585(9) 0.0283(4) Uani 1 1 d .
H17 H 0.0301 0.6826 0.1514 0.034 Uiso 1 1 calc R
C18 C 0.07053(19) 0.57548(11) 0.13349(8) 0.0231(4) Uani 1 1 d .
H18 H 0.1583 0.5830 0.1311 0.028 Uiso 1 1 calc R
C19 C 0.13749(18) 0.25719(11) 0.15881(7) 0.0212(4) Uani 1 1 d .
C20 C 0.1718(2) 0.19821(11) 0.18926(8) 0.0243(4) Uani 1 1 d .
H20 H 0.2502 0.1740 0.1860 0.029 Uiso 1 1 calc R
C21 C 0.0924(2) 0.17477(12) 0.22420(8) 0.0282(4) Uani 1 1 d .
H21 H 0.1168 0.1348 0.2446 0.034 Uiso 1 1 calc R
C22 C -0.0227(2) 0.20975(13) 0.22936(8) 0.0300(5) Uani 1 1 d .
H22 H -0.0760 0.1944 0.2537 0.036 Uiso 1 1 calc R
C23 C -0.0594(2) 0.26678(13) 0.19911(8) 0.0288(4) Uani 1 1 d .
H23 H -0.1386 0.2901 0.2023 0.035 Uiso 1 1 calc R
C24 C 0.01981(19) 0.29011(12) 0.16390(8) 0.0244(4) Uani 1 1 d .
H24 H -0.0066 0.3291 0.1430 0.029 Uiso 1 1 calc R
C25 C 0.53916(17) 0.41380(10) 0.24205(7) 0.0185(3) Uani 1 1 d .
C26 C 0.52764(19) 0.43127(12) 0.28989(7) 0.0235(4) Uani 1 1 d .
H26 H 0.4525 0.4189 0.3051 0.028 Uiso 1 1 calc R
C27 C 0.6244(2) 0.46643(13) 0.31565(8) 0.0285(4) Uani 1 1 d .
H27 H 0.6146 0.4786 0.3480 0.034 Uiso 1 1 calc R
C28 C 0.7348(2) 0.48359(13) 0.29402(8) 0.0301(5) Uani 1 1 d .
H28 H 0.8004 0.5086 0.3113 0.036 Uiso 1 1 calc R
C29 C 0.74946(19) 0.46417(13) 0.24699(8) 0.0270(4) Uani 1 1 d .
H29 H 0.8264 0.4746 0.2325 0.032 Uiso 1 1 calc R
C30 C 0.65225(18) 0.42945(11) 0.22086(7) 0.0217(4) Uani 1 1 d .
H30 H 0.6630 0.4165 0.1887 0.026 Uiso 1 1 calc R
C31 C 0.27650(17) 0.40845(11) 0.24101(7) 0.0189(3) Uani 1 1 d .
C32 C 0.27431(19) 0.48653(12) 0.24459(8) 0.0244(4) Uani 1 1 d .
H32 H 0.3402 0.5150 0.2319 0.029 Uiso 1 1 calc R
C33 C 0.1769(2) 0.52255(14) 0.26640(9) 0.0333(5) Uani 1 1 d .
H33 H 0.1767 0.5754 0.2689 0.040 Uiso 1 1 calc R
C34 C 0.0802(2) 0.48139(16) 0.28454(10) 0.0403(6) Uani 1 1 d .
H34 H 0.0144 0.5058 0.3002 0.048 Uiso 1 1 calc R
C35 C 0.0795(2) 0.40493(16) 0.27986(10) 0.0372(6) Uani 1 1 d .
H35 H 0.0118 0.3769 0.2916 0.045 Uiso 1 1 calc R
C36 C 0.17719(19) 0.36812(13) 0.25806(8) 0.0251(4) Uani 1 1 d .
H36 H 0.1755 0.3154 0.2549 0.030 Uiso 1 1 calc R
C37 C 0.42909(17) 0.27340(10) 0.23051(7) 0.0194(3) Uani 1 1 d .
C38 C 0.39796(18) 0.24993(12) 0.27566(8) 0.0241(4) Uani 1 1 d .
H38 H 0.3651 0.2845 0.2974 0.029 Uiso 1 1 calc R
C39 C 0.4151(2) 0.17571(13) 0.28870(9) 0.0302(5) Uani 1 1 d .
H39 H 0.3926 0.1596 0.3193 0.036 Uiso 1 1 calc R
C40 C 0.4647(2) 0.12516(12) 0.25743(10) 0.0316(5) Uani 1 1 d .
H40 H 0.4727 0.0741 0.2660 0.038 Uiso 1 1 calc R
C41 C 0.5026(2) 0.14912(12) 0.21372(9) 0.0311(5) Uani 1 1 d .
H41 H 0.5408 0.1151 0.1929 0.037 Uiso 1 1 calc R
C42 C 0.4850(2) 0.22304(11) 0.20015(8) 0.0252(4) Uani 1 1 d .
H42 H 0.5110 0.2393 0.1701 0.030 Uiso 1 1 calc R
C43 C 0.32556(19) 0.48993(13) 0.04227(8) 0.0257(4) Uani 1 1 d .
H43 H 0.2978 0.5218 0.0666 0.031 Uiso 1 1 calc R
C44 C 0.3262(2) 0.51736(15) -0.00376(8) 0.0334(5) Uani 1 1 d .
H44 H 0.2992 0.5668 -0.0105 0.040 Uiso 1 1 calc R
C45 C 0.3663(2) 0.47230(18) -0.03917(9) 0.0397(6) Uani 1 1 d .
H45 H 0.3698 0.4902 -0.0707 0.048 Uiso 1 1 calc R
C46 C 0.4015(2) 0.40011(18) -0.02804(8) 0.0392(6) Uani 1 1 d .
H46 H 0.4273 0.3673 -0.0522 0.047 Uiso 1 1 calc R
C47 C 0.3991(2) 0.37573(14) 0.01877(8) 0.0306(5) Uani 1 1 d .
H47 H 0.4240 0.3261 0.0261 0.037 Uiso 1 1 calc R
C48 C 0.8932(4) 0.06133(18) 0.09018(11) 0.0671(10) Uani 1 1 d D
H48 H 0.9270 0.0202 0.1076 0.081 Uiso 1 1 calc R
N4 N 0.8938(5) 0.0614(3) 0.04178(12) 0.1220(18) Uani 1 1 d D
C50 C 0.8436(5) 0.1209(3) 0.01734(18) 0.110(2) Uani 1 1 d D
H50 H 0.8426 0.1202 -0.0163 0.132 Uiso 1 1 calc R
C51 C 0.7940(5) 0.1823(3) 0.03998(14) 0.110(2) Uani 1 1 d D
H51 H 0.7608 0.2232 0.0222 0.132 Uiso 1 1 calc R
C52 C 0.7937(3) 0.18263(19) 0.08914(14) 0.0725(12) Uani 1 1 d D
H52 H 0.7605 0.2238 0.1057 0.087 Uiso 1 1 calc R
C53 C 0.8430(4) 0.12159(17) 0.11364(12) 0.0690(11) Uani 1 1 d D
H53 H 0.8424 0.1211 0.1473 0.083 Uiso 1 1 calc R
C59 C 0.6790(3) 0.20402(16) 0.36803(13) 0.0490(7) Uani 1 1 d .
H59 H 0.6256 0.1617 0.3690 0.059 Uiso 1 1 calc R
C60 C 0.7043(2) 0.23748(16) 0.32527(11) 0.0426(6) Uani 1 1 d .
H60 H 0.6706 0.2176 0.2963 0.051 Uiso 1 1 calc R
C61 C 0.7776(3) 0.29893(16) 0.32551(11) 0.0417(6) Uani 1 1 d .
H61 H 0.7952 0.3234 0.2967 0.050 Uiso 1 1 calc R
C62 C 0.8266(3) 0.32559(17) 0.36793(12) 0.0489(7) Uani 1 1 d .
H62 H 0.8775 0.3690 0.3674 0.059 Uiso 1 1 calc R
C63 C 0.7325(3) 0.23316(19) 0.40882(12) 0.0529(8) Uani 1 1 d .
H63 H 0.7167 0.2093 0.4380 0.063 Uiso 1 1 calc R
N5 N 0.8067(3) 0.29420(17) 0.40960(10) 0.0581(7) Uani 1 1 d .
C100 C 0.4102(3) 0.2795(2) 0.4275(2) 0.0934(16) Uani 1 1 d D
H10A H 0.4657 0.2403 0.4369 0.112 Uiso 1 1 calc R
C101 C 0.2817(3) 0.2695(2) 0.42111(19) 0.0916(15) Uani 1 1 d D
H10B H 0.2488 0.2214 0.4274 0.110 Uiso 1 1 calc R
C102 C 0.3712(4) 0.4101(3) 0.4066(2) 0.0993(17) Uani 1 1 d D
H10C H 0.4027 0.4588 0.4014 0.119 Uiso 1 1 calc R
C103 C 0.1975(4) 0.3245(2) 0.4062(2) 0.109(2) Uani 1 1 d D
H10D H 0.1114 0.3139 0.3994 0.131 Uiso 1 1 calc R
N6 N 0.2454(5) 0.3948(2) 0.4019(3) 0.176(3) Uani 1 1 d D
C105 C 0.4507(5) 0.3515(2) 0.4192(3) 0.124(2) Uani 1 1 d D
H10E H 0.5382 0.3614 0.4222 0.149 Uiso 1 1 calc R
H90 H 0.214(2) 0.4730(14) 0.1577(9) 0.019(6) Uiso 1 1 d .

loop_
_atom_site_aniso_label
_atom_site_aniso_U_11
_atom_site_aniso_U_22
_atom_site_aniso_U_33
_atom_site_aniso_U_23
_atom_site_aniso_U_13
_atom_site_aniso_U_12
Ru1 0.01516(6) 0.01467(7) 0.01669(7) 0.00052(5) 0.00107(5) -0.00139(5)
Cl1 0.0201(2) 0.0258(2) 0.0279(2) -0.00252(18) 0.00484(17) 0.00183(17)
Cl2 0.01919(19) 0.01632(18) 0.0234(2) 0.00119(16) -0.00079(15) -0.00367(15)
P1 0.0202(2) 0.0158(2) 0.0197(2) -0.00152(17) 0.00056(17) -0.00233(17)
P2 0.01448(19) 0.01348(19) 0.0182(2) 0.00079(16) 0.00050(16) -0.00010(15)
N1 0.0188(7) 0.0162(7) 0.0180(7) 0.0005(6) 0.0002(6) -0.0014(6)
C80 0.0176(8) 0.0214(8) 0.0195(8) 0.0020(7) -0.0006(6) -0.0005(7)
N3 0.0185(7) 0.0284(9) 0.0192(8) 0.0024(6) 0.0014(6) -0.0056(6)
C1 0.0310(10) 0.0190(9) 0.0290(10) -0.0059(8) 0.0002(8) -0.0003(8)
C2 0.0349(12) 0.0283(11) 0.0431(14) -0.0122(10) 0.0065(10) -0.0006(9)
C3 0.0453(16) 0.0413(16) 0.080(2) -0.0284(16) 0.0149(15) 0.0056(13)
C4 0.066(2) 0.0324(14) 0.080(2) -0.0290(15) 0.0065(18) 0.0054(14)
C5 0.0561(17) 0.0245(11) 0.0606(19) -0.0177(12) 0.0030(14) -0.0065(11)
C6 0.0383(12) 0.0218(10) 0.0375(13) -0.0074(9) 0.0007(10) -0.0041(9)
C7 0.0218(8) 0.0228(9) 0.0189(9) -0.0003(7) 0.0007(7) -0.0054(7)
C8 0.0337(11) 0.0291(11) 0.0250(10) -0.0065(8) -0.0032(8) -0.0033(9)
C9 0.0386(12) 0.0419(13) 0.0230(10) -0.0072(9) -0.0071(9) -0.0029(10)
C10 0.0321(11) 0.0407(13) 0.0211(10) 0.0016(9) -0.0079(8) -0.0040(9)
C11 0.0232(9) 0.0284(10) 0.0222(9) 0.0037(8) -0.0026(7) -0.0027(8)
C12 0.0177(8) 0.0220(9) 0.0182(8) 0.0022(7) -0.0002(6) -0.0058(7)
C13 0.0173(8) 0.0185(8) 0.0189(8) 0.0039(7) -0.0005(6) -0.0030(6)
C14 0.0194(9) 0.0260(9) 0.0256(10) 0.0013(8) -0.0008(7) -0.0013(7)
C15 0.0182(9) 0.0349(11) 0.0306(11) 0.0012(9) 0.0017(8) 0.0026(8)
C16 0.0259(10) 0.0303(11) 0.0339(12) -0.0042(9) 0.0024(8) 0.0072(8)
C17 0.0266(10) 0.0237(9) 0.0346(12) -0.0041(8) -0.0003(8) 0.0008(8)
C18 0.0200(8) 0.0212(9) 0.0279(10) 0.0001(7) -0.0008(7) -0.0007(7)
C19 0.0222(9) 0.0177(8) 0.0237(9) 0.0004(7) -0.0002(7) -0.0065(7)
C20 0.0256(9) 0.0191(9) 0.0279(10) 0.0006(7) -0.0026(8) -0.0051(7)
C21 0.0359(11) 0.0207(9) 0.0279(11) 0.0049(8) -0.0005(9) -0.0076(8)
C22 0.0340(11) 0.0277(10) 0.0286(11) 0.0016(9) 0.0066(9) -0.0121(9)
C23 0.0252(10) 0.0292(10) 0.0323(11) -0.0004(9) 0.0058(8) -0.0053(8)
C24 0.0244(9) 0.0224(9) 0.0267(10) 0.0026(8) 0.0020(7) -0.0045(7)
C25 0.0170(8) 0.0153(8) 0.0228(9) 0.0018(7) -0.0027(6) 0.0002(6)
C26 0.0206(9) 0.0266(9) 0.0232(9) 0.0001(8) -0.0001(7) -0.0004(7)
C27 0.0291(10) 0.0312(11) 0.0249(10) -0.0047(8) -0.0040(8) -0.0004(8)
C28 0.0241(10) 0.0326(11) 0.0328(12) -0.0013(9) -0.0085(8) -0.0048(8)
C29 0.0183(9) 0.0303(10) 0.0322(11) 0.0034(9) -0.0019(8) -0.0033(8)
C30 0.0173(8) 0.0236(9) 0.0242(9) 0.0023(7) -0.0006(7) 0.0006(7)
C31 0.0158(8) 0.0204(8) 0.0201(8) -0.0017(7) -0.0018(6) 0.0018(6)
C32 0.0225(9) 0.0217(9) 0.0291(10) -0.0014(8) 0.0004(8) 0.0041(7)
C33 0.0295(11) 0.0282(11) 0.0421(13) -0.0083(10) -0.0016(9) 0.0102(9)
C34 0.0218(10) 0.0478(15) 0.0519(16) -0.0160(12) 0.0072(10) 0.0093(10)
C35 0.0193(9) 0.0454(14) 0.0475(15) -0.0105(12) 0.0086(9) -0.0031(9)
C36 0.0192(9) 0.0284(10) 0.0276(10) -0.0034(8) 0.0011(7) -0.0026(7)
C37 0.0167(8) 0.0158(8) 0.0254(9) 0.0035(7) -0.0024(7) -0.0012(6)
C38 0.0196(9) 0.0239(9) 0.0287(10) 0.0058(8) -0.0010(7) 0.0001(7)
C39 0.0220(9) 0.0279(10) 0.0402(13) 0.0159(9) -0.0046(9) -0.0028(8)
C40 0.0253(10) 0.0182(9) 0.0505(15) 0.0097(9) -0.0077(9) -0.0001(7)
C41 0.0297(11) 0.0180(9) 0.0453(14) -0.0005(9) -0.0032(9) 0.0040(8)
C42 0.0259(9) 0.0185(9) 0.0310(11) 0.0014(8) 0.0000(8) 0.0016(7)
C43 0.0211(9) 0.0321(11) 0.0239(10) 0.0076(8) -0.0014(7) -0.0048(8)
C44 0.0218(9) 0.0479(14) 0.0301(11) 0.0175(10) -0.0035(8) -0.0062(9)
C45 0.0234(10) 0.0729(19) 0.0223(10) 0.0138(11) -0.0034(8) -0.0118(11)
C46 0.0296(11) 0.0677(18) 0.0207(10) -0.0062(11) 0.0063(8) -0.0105(12)
C47 0.0263(10) 0.0412(13) 0.0244(10) -0.0052(9) 0.0038(8) -0.0057(9)
C48 0.096(3) 0.0451(18) 0.059(2) -0.0021(16) -0.017(2) 0.0009(19)
N4 0.123(4) 0.146(5) 0.096(4) -0.038(3) 0.000(3) -0.033(4)
C50 0.130(5) 0.138(6) 0.062(3) 0.028(3) 0.001(3) -0.046(4)
C51 0.122(5) 0.088(4) 0.117(5) 0.055(3) -0.051(4) -0.045(3)
C52 0.052(2) 0.058(2) 0.106(3) -0.012(2) -0.016(2) 0.0004(17)
C53 0.091(3) 0.067(2) 0.048(2) -0.0057(17) -0.0037(19) -0.009(2)
C59 0.0309(13) 0.0346(14) 0.081(2) 0.0004(14) 0.0000(13) -0.0008(11)
C60 0.0274(11) 0.0410(14) 0.0584(18) -0.0082(13) -0.0079(11) 0.0055(10)
C61 0.0352(13) 0.0404(14) 0.0491(16) 0.0043(12) -0.0033(11) 0.0065(11)
C62 0.0499(16) 0.0332(13) 0.063(2) -0.0004(13) -0.0084(14) -0.0018(12)
C63 0.0516(17) 0.0530(18) 0.0541(19) 0.0140(15) 0.0023(14) 0.0068(14)
N5 0.0643(18) 0.0558(17) 0.0532(17) -0.0046(13) -0.0112(14) 0.0002(14)
C100 0.063(3) 0.073(3) 0.146(5) 0.014(3) 0.028(3) 0.009(2)
C101 0.098(4) 0.065(3) 0.111(4) -0.001(3) 0.003(3) 0.000(3)
C102 0.112(4) 0.084(3) 0.104(4) -0.001(3) 0.030(3) -0.023(3)
C103 0.078(3) 0.070(3) 0.176(6) 0.046(3) -0.037(3) -0.015(2)
N6 0.175(7) 0.096(4) 0.252(9) -0.011(5) -0.053(6) 0.014(4)
C105 0.081(3) 0.101(4) 0.192(7) 0.058(5) 0.038(4) 0.020(3)

loop_
_atom_type_symbol
_atom_type_description
_atom_type_scat_dispersion_real
_atom_type_scat_dispersion_imag
_atom_type_scat_source
C C 0.0033 0.0016 'International Tables Vol C Tables 4.2.6.8 and 6.1.1.4'
H H 0.0000 0.0000 'International Tables Vol C Tables 4.2.6.8 and 6.1.1.4'
N N 0.0061 0.0033 'International Tables Vol C Tables 4.2.6.8 and 6.1.1.4'
P P 0.1023 0.0942 'International Tables Vol C Tables 4.2.6.8 and 6.1.1.4'
Cl Cl 0.1484 0.1585 'International Tables Vol C Tables 4.2.6.8 and 6.1.1.4'
Ru Ru -1.2594 0.8363 'International Tables Vol C Tables 4.2.6.8 and 6.1.1.4'

loop_
_geom_angle_atom_site_label_1
_geom_angle_atom_site_label_2
_geom_angle_atom_site_label_3
_geom_angle
N1 Ru1 N3 87.74(7)
N1 Ru1 P1 82.08(5)
N3 Ru1 P1 90.98(5)
N1 Ru1 P2 92.66(5)
N3 Ru1 P2 171.61(5)
P1 Ru1 P2 97.380(18)
N1 Ru1 Cl1 169.62(5)
N3 Ru1 Cl1 85.42(5)
P1 Ru1 Cl1 105.795(18)
P2 Ru1 Cl1 92.987(18)
N1 Ru1 Cl2 82.80(5)
N3 Ru1 Cl2 85.66(5)
P1 Ru1 Cl2 164.632(18)
P2 Ru1 Cl2 86.072(16)
Cl1 Ru1 Cl2 88.905(17)
C1 P1 C7 103.47(10)
C1 P1 C19 99.56(10)
C7 P1 C19 100.72(9)
C1 P1 Ru1 126.16(7)
C7 P1 Ru1 103.57(6)
C19 P1 Ru1 119.68(6)
C37 P2 C31 106.96(9)
C37 P2 C25 98.93(8)
C31 P2 C25 99.10(9)
C37 P2 Ru1 118.49(7)
C31 P2 Ru1 110.32(6)
C25 P2 Ru1 120.61(6)
C13 N1 Ru1 135.46(14)
C13 N1 H90 108.9(16)
Ru1 N1 H90 114.5(16)
C14 C80 C18 119.15(19)
C14 C80 C13 123.21(18)
C18 C80 C13 117.63(17)
C47 N3 C43 117.42(19)
C47 N3 Ru1 122.76(16)
C43 N3 Ru1 119.61(15)
C2 C1 C6 119.2(2)
C2 C1 P1 119.92(17)
C6 C1 P1 120.92(18)
C1 C2 C3 119.9(2)
C1 C2 H2 120.1
C3 C2 H2 120.1
C4 C3 C2 120.4(3)
C4 C3 H3 119.8
C2 C3 H3 119.8
C3 C4 C5 120.1(3)
C3 C4 H4 120.0
C5 C4 H4 120.0
C6 C5 C4 119.9(3)
C6 C5 H5 120.0
C4 C5 H5 120.0
C5 C6 C1 120.5(2)
C5 C6 H6 119.7
C1 C6 H6 119.7
C8 C7 C12 118.53(19)
C8 C7 P1 120.99(17)
C12 C7 P1 120.44(14)
C7 C8 C9 121.2(2)
C7 C8 H8 119.4
C9 C8 H8 119.4
C10 C9 C8 119.9(2)
C10 C9 H9 120.1
C8 C9 H9 120.1
C9 C10 C11 120.1(2)
C9 C10 H10 120.0
C11 C10 H10 120.0
C10 C11 C12 121.0(2)
C10 C11 H11 119.5
C12 C11 H11 119.5
C11 C12 C7 119.30(18)
C11 C12 C13 117.74(18)
C7 C12 C13 122.92(17)
N1 C13 C12 121.20(18)
N1 C13 C80 117.41(17)
C12 C13 C80 121.26(16)
C15 C14 C80 120.1(2)
C15 C14 H14 120.0
C80 C14 H14 120.0
C14 C15 C16 120.5(2)
C14 C15 H15 119.8
C16 C15 H15 119.8
C15 C16 C17 119.9(2)
C15 C16 H16 120.1
C17 C16 H16 120.1
C18 C17 C16 119.8(2)
C18 C17 H17 120.1
C16 C17 H17 120.1
C17 C18 C80 120.60(19)
C17 C18 H18 119.7
C80 C18 H18 119.7
C24 C19 C20 117.93(19)
C24 C19 P1 122.37(15)
C20 C19 P1 119.69(16)
C21 C20 C19 120.8(2)
C21 C20 H20 119.6
C19 C20 H20 119.6
C20 C21 C22 120.2(2)
C20 C21 H21 119.9
C22 C21 H21 119.9
C23 C22 C21 120.0(2)
C23 C22 H22 120.0
C21 C22 H22 120.0
C22 C23 C24 120.0(2)
C22 C23 H23 120.0
C24 C23 H23 120.0
C23 C24 C19 121.2(2)
C23 C24 H24 119.4
C19 C24 H24 119.4
C30 C25 C26 118.68(18)
C30 C25 P2 121.80(15)
C26 C25 P2 119.50(15)
C27 C26 C25 121.07(19)
C27 C26 H26 119.5
C25 C26 H26 119.5
C28 C27 C26 119.8(2)
C28 C27 H27 120.1
C26 C27 H27 120.1
C27 C28 C29 119.8(2)
C27 C28 H28 120.1
C29 C28 H28 120.1
C28 C29 C30 120.6(2)
C28 C29 H29 119.7
C30 C29 H29 119.7
C29 C30 C25 120.0(2)
C29 C30 H30 120.0
C25 C30 H30 120.0
C36 C31 C32 118.74(19)
C36 C31 P2 124.96(16)
C32 C31 P2 116.08(15)
C33 C32 C31 120.7(2)
C33 C32 H32 119.6
C31 C32 H32 119.6
C34 C33 C32 119.9(2)
C34 C33 H33 120.1
C32 C33 H33 120.1
C35 C34 C33 119.8(2)
C35 C34 H34 120.1
C33 C34 H34 120.1
C34 C35 C36 120.8(2)
C34 C35 H35 119.6
C36 C35 H35 119.6
C31 C36 C35 120.0(2)
C31 C36 H36 120.0
C35 C36 H36 120.0
C38 C37 C42 119.27(18)
C38 C37 P2 123.66(16)
C42 C37 P2 117.02(15)
C39 C38 C37 119.8(2)
C39 C38 H38 120.1
C37 C38 H38 120.1
C40 C39 C38 120.5(2)
C40 C39 H39 119.8
C38 C39 H39 119.8
C41 C40 C39 119.9(2)
C41 C40 H40 120.1
C39 C40 H40 120.1
C40 C41 C42 120.1(2)
C40 C41 H41 120.0
C42 C41 H41 120.0
C41 C42 C37 120.3(2)
C41 C42 H42 119.9
C37 C42 H42 119.9
N3 C43 C44 123.0(2)
N3 C43 H43 118.5
C44 C43 H43 118.5
C45 C44 C43 119.2(2)
C45 C44 H44 120.4
C43 C44 H44 120.4
C44 C45 C46 118.6(2)
C44 C45 H45 120.7
C46 C45 H45 120.7
C45 C46 C47 119.7(2)
C45 C46 H46 120.2
C47 C46 H46 120.2
N3 C47 C46 122.1(2)
N3 C47 H47 119.0
C46 C47 H47 119.0
N4 C48 C53 119.6(4)
N4 C48 H48 120.2
C53 C48 H48 120.2
C48 N4 C50 119.2(4)
N4 C50 C51 122.3(5)
N4 C50 H50 118.8
C51 C50 H50 118.8
C52 C51 C50 118.7(4)
C52 C51 H51 120.7
C50 C51 H51 120.7
C53 C52 C51 118.6(4)
C53 C52 H52 120.7
C51 C52 H52 120.7
C48 C53 C52 121.5(3)
C48 C53 H53 119.2
C52 C53 H53 119.2
C63 C59 C60 118.6(3)
C63 C59 H59 120.7
C60 C59 H59 120.7
C61 C60 C59 118.8(3)
C61 C60 H60 120.6
C59 C60 H60 120.6
C60 C61 C62 119.2(3)
C60 C61 H61 120.4
C62 C61 H61 120.4
N5 C62 C61 123.8(3)
N5 C62 H62 118.1
C61 C62 H62 118.1
N5 C63 C59 123.2(3)
N5 C63 H63 118.4
C59 C63 H63 118.4
C62 N5 C63 116.3(3)
C105 C100 C101 114.3(4)
C105 C100 H10A 122.8
C101 C100 H10A 122.8
C100 C101 C103 124.8(4)
C100 C101 H10B 117.6
C103 C101 H10B 117.6
N6 C102 C105 117.3(5)
N6 C102 H10C 121.3
C105 C102 H10C 121.3
N6 C103 C101 116.3(4)
N6 C103 H10D 121.8
C101 C103 H10D 121.8
C103 N6 C102 122.9(5)
C100 C105 C102 123.9(5)
C100 C105 H10E 118.0
C102 C105 H10E 118.0

loop_
_geom_bond_atom_site_label_1
_geom_bond_atom_site_label_2
_geom_bond_distance
Ru1 N1 2.0008(16)
Ru1 N3 2.1744(17)
Ru1 P1 2.2860(5)
Ru1 P2 2.3180(5)
Ru1 Cl1 2.4490(5)
Ru1 Cl2 2.4776(5)
P1 C1 1.835(2)
P1 C7 1.846(2)
P1 C19 1.853(2)
P2 C37 1.8252(19)
P2 C31 1.833(2)
P2 C25 1.8487(19)
N1 C13 1.298(2)
N1 H90 0.85(3)
C80 C14 1.396(3)
C80 C18 1.398(3)
C80 C13 1.486(3)
N3 C47 1.345(3)
N3 C43 1.347(3)
C1 C2 1.393(3)
C1 C6 1.397(3)
C2 C3 1.394(3)
C2 H2 0.9500
C3 C4 1.378(4)
C3 H3 0.9500
C4 C5 1.385(5)
C4 H4 0.9500
C5 C6 1.385(3)
C5 H5 0.9500
C6 H6 0.9500
C7 C8 1.396(3)
C7 C12 1.414(3)
C8 C9 1.399(3)
C8 H8 0.9500
C9 C10 1.374(4)
C9 H9 0.9500
C10 C11 1.387(3)
C10 H10 0.9500
C11 C12 1.400(3)
C11 H11 0.9500
C12 C13 1.480(3)
C14 C15 1.385(3)
C14 H14 0.9500
C15 C16 1.389(3)
C15 H15 0.9500
C16 C17 1.391(3)
C16 H16 0.9500
C17 C18 1.387(3)
C17 H17 0.9500
C18 H18 0.9500
C19 C24 1.399(3)
C19 C20 1.403(3)
C20 C21 1.390(3)
C20 H20 0.9500
C21 C22 1.391(3)
C21 H21 0.9500
C22 C23 1.379(3)
C22 H22 0.9500
C23 C24 1.394(3)
C23 H23 0.9500
C24 H24 0.9500
C25 C30 1.396(3)
C25 C26 1.397(3)
C26 C27 1.390(3)
C26 H26 0.9500
C27 C28 1.382(3)
C27 H27 0.9500
C28 C29 1.388(3)
C28 H28 0.9500
C29 C30 1.395(3)
C29 H29 0.9500
C30 H30 0.9500
C31 C36 1.385(3)
C31 C32 1.405(3)
C32 C33 1.387(3)
C32 H32 0.9500
C33 C34 1.383(4)
C33 H33 0.9500
C34 C35 1.378(4)
C34 H34 0.9500
C35 C36 1.396(3)
C35 H35 0.9500
C36 H36 0.9500
C37 C38 1.395(3)
C37 C42 1.395(3)
C38 C39 1.392(3)
C38 H38 0.9500
C39 C40 1.385(4)
C39 H39 0.9500
C40 C41 1.382(4)
C40 H40 0.9500
C41 C42 1.391(3)
C41 H41 0.9500
C42 H42 0.9500
C43 C44 1.390(3)
C43 H43 0.9500
C44 C45 1.367(4)
C44 H44 0.9500
C45 C46 1.381(4)
C45 H45 0.9500
C46 C47 1.393(3)
C46 H46 0.9500
C47 H47 0.9500
C48 N4 1.3670(10)
C48 C53 1.3861(10)
C48 H48 0.9500
N4 C50 1.3684(10)
C50 C51 1.3880(10)
C50 H50 0.9500
C51 C52 1.3882(10)
C51 H51 0.9500
C52 C53 1.3875(10)
C52 H52 0.9500
C53 H53 0.9500
C59 C63 1.369(5)
C59 C60 1.384(5)
C59 H59 0.9500
C60 C61 1.352(4)
C60 H60 0.9500
C61 C62 1.373(4)
C61 H61 0.9500
C62 N5 1.329(4)
C62 H62 0.9500
C63 N5 1.351(4)
C63 H63 0.9500
C100 C105 1.3861(10)
C100 C101 1.3865(10)
C100 H10A 0.9500
C101 C103 1.3876(10)
C101 H10B 0.9500
C102 N6 1.3701(10)
C102 C105 1.3872(10)
C102 H10C 0.9500
C103 N6 1.3686(10)
C103 H10D 0.9500
C105 H10E 0.9500
